data_2218791
loop_
_publ_author_name
'Choi, Hong Dae'
'Seo, Pil Ja'
'Son, Byeng Wha'
'Lee, Uk'

_publ_section_title
;
 5-Chloro-2-methyl-3-phenylsulfonyl-1-benzofuran
;
_journal_coeditor_code RK2091
_journal_issue 7
_journal_name_full 'Acta Crystallographica Section E'
_journal_page_first o1190
_journal_paper_doi 10.1107/S1600536808015699
_journal_volume 64
_journal_year 2008
_chemical_formula_iupac 'C15 H11 Cl O3 S'
_chemical_formula_moiety 'C15 H11 Cl O3 S'
_chemical_formula_sum 'C15 H11 Cl O3 S'
_chemical_formula_weight 306.76
_chemical_melting_point_gt 468
_chemical_melting_point_lt 469
_chemical_name_systematic
;
5-Chloro-2-methyl-3-phenylsulfonyl-1-benzofuran
;
_space_group_IT_number 2
_symmetry_cell_setting triclinic
_symmetry_space_group_name_Hall '-P 1'
_symmetry_space_group_name_H-M 'P -1'
_atom_sites_solution_hydrogens geom
_atom_sites_solution_primary direct
_atom_sites_solution_secondary difmap
_cell_angle_alpha 100.953(2)
_cell_angle_beta 95.626(2)
_cell_angle_gamma 104.212(2)
_cell_formula_units_Z 4
_cell_length_a 7.4029(7)
_cell_length_b 9.2669(9)
_cell_length_c 20.889(2)
_cell_measurement_reflns_used 7490
_cell_measurement_temperature 173(2)
_cell_measurement_theta_max 28.23
_cell_measurement_theta_min 2.32
_cell_volume 1348.0(2)
_computing_cell_refinement 'SAINT (Bruker, 2001)'
_computing_data_collection 'SMART (Bruker, 2001)'
_computing_data_reduction 'SAINT (Bruker, 2001)'
_computing_molecular_graphics
;
ORTEP-3 (Farrugia, 1997) and DIAMOND (Brandenburg, 1998)
;
_computing_publication_material 'SHELXL97 (Sheldrick, 2008)'
_computing_structure_refinement 'SHELXL97 (Sheldrick, 2008)'
_computing_structure_solution 'SHELXS97 (Sheldrick, 2008)'
_diffrn_ambient_temperature 173(2)
_diffrn_detector_area_resol_mean 10.0
_diffrn_measured_fraction_theta_full 0.962
_diffrn_measured_fraction_theta_max 0.962
_diffrn_measurement_device_type 'Bruker SMART CCD'
_diffrn_measurement_method '\f and \w'
_diffrn_radiation_monochromator graphite
_diffrn_radiation_source 'fine-focus sealed tube'
_diffrn_radiation_type MoK\a
_diffrn_radiation_wavelength 0.71073
_diffrn_reflns_av_R_equivalents 0.0356
_diffrn_reflns_av_sigmaI/netI 0.0468
_diffrn_reflns_limit_h_max 8
_diffrn_reflns_limit_h_min -8
_diffrn_reflns_limit_k_max 11
_diffrn_reflns_limit_k_min -11
_diffrn_reflns_limit_l_max 24
_diffrn_reflns_limit_l_min -24
_diffrn_reflns_number 9232
_diffrn_reflns_theta_full 25.00
_diffrn_reflns_theta_max 25.00
_diffrn_reflns_theta_min 1.00
_diffrn_standards_number 0
_exptl_absorpt_coefficient_mu 0.441
_exptl_absorpt_correction_T_max 0.870
_exptl_absorpt_correction_T_min 0.795
_exptl_absorpt_correction_type multi-scan
_exptl_absorpt_process_details '(SADABS; Sheldrick, 2000)'
_exptl_crystal_colour colourless
_exptl_crystal_density_diffrn 1.512
_exptl_crystal_density_method 'not measured'
_exptl_crystal_description block
_exptl_crystal_F_000 632
_exptl_crystal_size_max 0.50
_exptl_crystal_size_mid 0.50
_exptl_crystal_size_min 0.30
_refine_diff_density_max 0.364
_refine_diff_density_min -0.427
_refine_ls_extinction_method none
_refine_ls_goodness_of_fit_ref 1.162
_refine_ls_hydrogen_treatment constr
_refine_ls_matrix_type full
_refine_ls_number_parameters 363
_refine_ls_number_reflns 4555
_refine_ls_number_restraints 0
_refine_ls_restrained_S_all 1.162
_refine_ls_R_factor_all 0.0497
_refine_ls_R_factor_gt 0.0452
_refine_ls_shift/su_max 0.000
_refine_ls_shift/su_mean 0.000
_refine_ls_structure_factor_coef Fsqd
_refine_ls_weighting_details 'calc w = 1/[\s^2^(Fo^2^)+(0.0289P)^2^+1.6847P] where P=(Fo^2^+2Fc^2^)/3'
_refine_ls_weighting_scheme calc
_refine_ls_wR_factor_gt 0.1138
_refine_ls_wR_factor_ref 0.1163
_reflns_number_gt 4119
_reflns_number_total 4555
_reflns_threshold_expression I>2\s(I)
_cod_data_source_file rk2091.cif
_cod_data_source_block I
_cod_database_code 2218791
_cod_database_fobs_code 2218791

loop_
_symmetry_equiv_pos_as_xyz
'x, y, z'
'-x, -y, -z'

loop_
_atom_site_type_symbol
_atom_site_label
_atom_site_fract_x
_atom_site_fract_y
_atom_site_fract_z
_atom_site_U_iso_or_equiv
_atom_site_adp_type
_atom_site_calc_flag
_atom_site_refinement_flags
_atom_site_occupancy
Cl Cl1 0.94027(12) 0.83729(9) 0.68782(4) 0.0390(2) Uani d . 1
S S1 0.89392(10) 0.73758(8) 0.38915(3) 0.02487(18) Uani d . 1
O O1 0.6676(3) 0.3633(2) 0.44767(10) 0.0285(4) Uani d . 1
O O2 0.9367(3) 0.6705(3) 0.32655(10) 0.0344(5) Uani d . 1
O O3 1.0381(3) 0.8528(2) 0.43567(10) 0.0327(5) Uani d . 1
C C1 0.8078(4) 0.5920(3) 0.42946(13) 0.0235(6) Uani d . 1
C C2 0.8110(4) 0.6091(3) 0.50012(13) 0.0219(6) Uani d . 1
C C3 0.8793(4) 0.7294(3) 0.55589(13) 0.0242(6) Uani d . 1
H H3 0.9389 0.8302 0.5524 0.029 Uiso calc R 1
C C4 0.8551(4) 0.6929(3) 0.61626(14) 0.0265(6) Uani d . 1
C C5 0.7692(4) 0.5459(4) 0.62322(14) 0.0297(6) Uani d . 1
H H5 0.7575 0.5271 0.6660 0.036 Uiso calc R 1
C C6 0.7012(4) 0.4275(3) 0.56827(15) 0.0303(7) Uani d . 1
H H6 0.6421 0.3266 0.5718 0.036 Uiso calc R 1
C C7 0.7242(4) 0.4643(3) 0.50790(14) 0.0242(6) Uani d . 1
C C8 0.7201(4) 0.4438(3) 0.40081(14) 0.0262(6) Uani d . 1
C C9 0.7018(4) 0.8137(3) 0.37439(14) 0.0246(6) Uani d . 1
C C10 0.5757(4) 0.7514(4) 0.31622(15) 0.0311(7) Uani d . 1
H H10 0.5941 0.6705 0.2843 0.037 Uiso calc R 1
C C11 0.4221(5) 0.8097(4) 0.30559(18) 0.0406(8) Uani d . 1
H H11 0.3351 0.7694 0.2659 0.049 Uiso calc R 1
C C12 0.3958(5) 0.9256(4) 0.3524(2) 0.0445(9) Uani d . 1
H H12 0.2897 0.9641 0.3449 0.053 Uiso calc R 1
C C13 0.5210(5) 0.9865(4) 0.40995(19) 0.0421(8) Uani d . 1
H H13 0.5015 1.0672 0.4417 0.051 Uiso calc R 1
C C14 0.6760(4) 0.9309(3) 0.42202(16) 0.0316(7) Uani d . 1
H H14 0.7624 0.9719 0.4619 0.038 Uiso calc R 1
C C15 0.6662(5) 0.3533(4) 0.33182(15) 0.0352(7) Uani d . 1
H H15A 0.7152 0.4174 0.3017 0.053 Uiso calc R 1
H H15B 0.5285 0.3172 0.3212 0.053 Uiso calc R 1
H H15C 0.7193 0.2655 0.3270 0.053 Uiso calc R 1
Cl Cl2 0.24348(13) 0.14348(9) -0.18646(4) 0.0400(2) Uani d . 1
S S2 0.49179(10) 0.35480(8) 0.11049(3) 0.02486(18) Uani d . 1
O O4 0.2303(3) -0.0834(2) 0.05447(10) 0.0303(5) Uani d . 1
O O5 0.5910(3) 0.4231(2) 0.06317(10) 0.0315(5) Uani d . 1
O O6 0.5927(3) 0.3559(3) 0.17302(10) 0.0339(5) Uani d . 1
C C16 0.3752(4) 0.1665(3) 0.07152(14) 0.0236(6) Uani d . 1
C C17 0.3089(4) 0.1109(3) 0.00122(13) 0.0225(6) Uani d . 1
C C18 0.3154(4) 0.1733(3) -0.05452(13) 0.0241(6) Uani d . 1
H H18 0.3716 0.2787 -0.0515 0.029 Uiso calc R 1
C C19 0.2356(4) 0.0736(3) -0.11451(14) 0.0274(6) Uani d . 1
C C20 0.1522(4) -0.0821(3) -0.12108(15) 0.0309(7) Uani d . 1
H H20 0.1012 -0.1456 -0.1635 0.037 Uiso calc R 1
C C21 0.1440(4) -0.1436(3) -0.06597(15) 0.0315(7) Uani d . 1
H H21 0.0877 -0.2489 -0.0690 0.038 Uiso calc R 1
C C22 0.2222(4) -0.0437(3) -0.00587(14) 0.0244(6) Uani d . 1
C C23 0.3230(4) 0.0464(3) 0.10065(14) 0.0276(6) Uani d . 1
C C24 0.3087(4) 0.4413(3) 0.12603(14) 0.0254(6) Uani d . 1
C C25 0.2273(4) 0.4267(3) 0.18244(15) 0.0317(7) Uani d . 1
H H25 0.2729 0.3742 0.2126 0.038 Uiso calc R 1
C C26 0.0798(5) 0.4891(4) 0.19426(17) 0.0408(8) Uani d . 1
H H26 0.0228 0.4797 0.2326 0.049 Uiso calc R 1
C C27 0.0152(5) 0.5653(4) 0.15001(19) 0.0447(9) Uani d . 1
H H27 -0.0866 0.6083 0.1582 0.054 Uiso calc R 1
C C28 0.0965(5) 0.5797(4) 0.0943(2) 0.0442(9) Uani d . 1
H H28 0.0508 0.6328 0.0645 0.053 Uiso calc R 1
C C29 0.2448(4) 0.5171(3) 0.08137(17) 0.0348(7) Uani d . 1
H H29 0.3010 0.5262 0.0428 0.042 Uiso calc R 1
C C30 0.3420(5) 0.0266(4) 0.16940(16) 0.0396(8) Uani d . 1
H H30A 0.4237 0.1205 0.1984 0.059 Uiso calc R 1
H H30B 0.3975 -0.0583 0.1720 0.059 Uiso calc R 1
H H30C 0.2173 0.0044 0.1833 0.059 Uiso calc R 1

loop_
_atom_site_aniso_label
_atom_site_aniso_U_11
_atom_site_aniso_U_22
_atom_site_aniso_U_33
_atom_site_aniso_U_12
_atom_site_aniso_U_13
_atom_site_aniso_U_23
Cl1 0.0524(5) 0.0418(5) 0.0215(4) 0.0176(4) 0.0002(3) -0.0001(3)
S1 0.0231(4) 0.0292(4) 0.0215(4) 0.0035(3) 0.0058(3) 0.0071(3)
O1 0.0314(11) 0.0232(10) 0.0290(11) 0.0051(9) 0.0025(9) 0.0052(8)
O2 0.0362(12) 0.0446(13) 0.0254(11) 0.0126(10) 0.0133(9) 0.0088(9)
O3 0.0260(11) 0.0348(12) 0.0316(12) -0.0031(9) 0.0010(9) 0.0100(9)
C1 0.0207(14) 0.0289(15) 0.0217(14) 0.0066(11) 0.0044(11) 0.0070(11)
C2 0.0173(13) 0.0282(14) 0.0217(14) 0.0063(11) 0.0039(11) 0.0084(11)
C3 0.0222(14) 0.0257(14) 0.0239(14) 0.0057(11) 0.0023(11) 0.0054(11)
C4 0.0273(15) 0.0319(16) 0.0218(14) 0.0123(12) 0.0035(12) 0.0040(12)
C5 0.0320(16) 0.0381(17) 0.0239(15) 0.0135(13) 0.0068(13) 0.0125(13)
C6 0.0304(16) 0.0303(16) 0.0351(17) 0.0089(13) 0.0093(13) 0.0160(13)
C7 0.0221(14) 0.0243(14) 0.0259(15) 0.0074(11) 0.0003(11) 0.0051(11)
C8 0.0241(14) 0.0311(15) 0.0242(15) 0.0091(12) 0.0036(12) 0.0062(12)
C9 0.0252(14) 0.0237(14) 0.0234(14) 0.0007(11) 0.0057(12) 0.0085(11)
C10 0.0324(16) 0.0324(16) 0.0271(16) 0.0032(13) 0.0025(13) 0.0116(13)
C11 0.0331(17) 0.0439(19) 0.046(2) 0.0026(15) -0.0019(15) 0.0262(16)
C12 0.0329(18) 0.0394(19) 0.073(3) 0.0131(15) 0.0128(18) 0.0329(19)
C13 0.043(2) 0.0264(16) 0.062(2) 0.0106(15) 0.0213(18) 0.0140(16)
C14 0.0316(16) 0.0244(15) 0.0336(17) -0.0012(12) 0.0078(13) 0.0039(12)
C15 0.0387(18) 0.0331(17) 0.0288(16) 0.0081(14) -0.0004(14) -0.0004(13)
Cl2 0.0602(5) 0.0376(4) 0.0227(4) 0.0147(4) 0.0028(4) 0.0079(3)
S2 0.0220(4) 0.0284(4) 0.0208(4) 0.0028(3) 0.0013(3) 0.0037(3)
O4 0.0357(12) 0.0243(10) 0.0332(11) 0.0074(9) 0.0082(9) 0.0119(9)
O5 0.0284(11) 0.0342(12) 0.0263(11) -0.0016(9) 0.0059(9) 0.0053(9)
O6 0.0291(11) 0.0441(13) 0.0258(11) 0.0092(10) -0.0025(9) 0.0057(9)
C16 0.0195(14) 0.0266(14) 0.0247(14) 0.0060(11) 0.0040(11) 0.0054(11)
C17 0.0191(13) 0.0224(14) 0.0255(14) 0.0060(11) 0.0042(11) 0.0033(11)
C18 0.0246(14) 0.0217(14) 0.0245(14) 0.0040(11) 0.0029(12) 0.0051(11)
C19 0.0316(16) 0.0287(15) 0.0229(15) 0.0099(12) 0.0046(12) 0.0057(12)
C20 0.0308(16) 0.0271(15) 0.0286(16) 0.0059(13) -0.0029(13) -0.0023(12)
C21 0.0296(16) 0.0244(15) 0.0378(17) 0.0057(12) 0.0035(13) 0.0031(13)
C22 0.0233(14) 0.0239(14) 0.0278(15) 0.0075(11) 0.0060(12) 0.0074(12)
C23 0.0282(15) 0.0306(16) 0.0282(15) 0.0125(12) 0.0084(12) 0.0085(12)
C24 0.0204(14) 0.0215(14) 0.0290(15) 0.0004(11) -0.0008(12) 0.0018(11)
C25 0.0331(16) 0.0329(16) 0.0251(15) 0.0065(13) 0.0018(13) 0.0011(12)
C26 0.0364(18) 0.0406(19) 0.0387(19) 0.0082(15) 0.0091(15) -0.0068(15)
C27 0.0289(17) 0.0283(17) 0.068(3) 0.0069(14) 0.0010(17) -0.0062(16)
C28 0.0361(18) 0.0215(16) 0.072(3) 0.0024(14) -0.0053(18) 0.0160(16)
C29 0.0304(16) 0.0282(16) 0.0431(19) -0.0012(13) 0.0009(14) 0.0155(14)
C30 0.054(2) 0.0414(19) 0.0314(17) 0.0169(16) 0.0119(15) 0.0183(14)

loop_
_atom_type_symbol
_atom_type_description
_atom_type_scat_dispersion_real
_atom_type_scat_dispersion_imag
_atom_type_scat_source
C C 0.0033 0.0016 'International Tables Vol C Tables 4.2.6.8 and 6.1.1.4'
H H 0.0000 0.0000 'International Tables Vol C Tables 4.2.6.8 and 6.1.1.4'
O O 0.0106 0.0060 'International Tables Vol C Tables 4.2.6.8 and 6.1.1.4'
S S 0.1246 0.1234 'International Tables Vol C Tables 4.2.6.8 and 6.1.1.4'
Cl Cl 0.1484 0.1585 'International Tables Vol C Tables 4.2.6.8 and 6.1.1.4'

loop_
_geom_angle_atom_site_label_1
_geom_angle_atom_site_label_2
_geom_angle_atom_site_label_3
_geom_angle
O3 S1 O2 119.89(13)
O3 S1 C1 106.92(13)
O2 S1 C1 108.61(13)
O3 S1 C9 107.87(13)
O2 S1 C9 108.20(13)
C1 S1 C9 104.28(13)
C8 O1 C7 106.9(2)
C8 C1 C2 107.3(2)
C8 C1 S1 126.7(2)
C2 C1 S1 126.0(2)
C7 C2 C3 119.6(2)
C7 C2 C1 104.7(2)
C3 C2 C1 135.7(3)
C4 C3 C2 116.2(3)
C4 C3 H3 121.9
C2 C3 H3 121.9
C3 C4 C5 123.4(3)
C3 C4 Cl1 118.5(2)
C5 C4 Cl1 118.1(2)
C6 C5 C4 120.4(3)
C6 C5 H5 119.8
C4 C5 H5 119.8
C5 C6 C7 116.2(3)
C5 C6 H6 121.9
C7 C6 H6 121.9
O1 C7 C6 125.2(3)
O1 C7 C2 110.6(2)
C6 C7 C2 124.2(3)
C1 C8 O1 110.5(2)
C1 C8 C15 134.8(3)
O1 C8 C15 114.7(3)
C10 C9 C14 121.5(3)
C10 C9 S1 119.0(2)
C14 C9 S1 119.5(2)
C9 C10 C11 118.7(3)
C9 C10 H10 120.7
C11 C10 H10 120.7
C12 C11 C10 120.2(3)
C12 C11 H11 119.9
C10 C11 H11 119.9
C13 C12 C11 120.8(3)
C13 C12 H12 119.6
C11 C12 H12 119.6
C12 C13 C14 120.5(3)
C12 C13 H13 119.8
C14 C13 H13 119.8
C13 C14 C9 118.4(3)
C13 C14 H14 120.8
C9 C14 H14 120.8
C8 C15 H15A 109.5
C8 C15 H15B 109.5
H15A C15 H15B 109.5
C8 C15 H15C 109.5
H15A C15 H15C 109.5
H15B C15 H15C 109.5
O6 S2 O5 119.93(13)
O6 S2 C16 108.60(13)
O5 S2 C16 107.16(13)
O6 S2 C24 107.79(13)
O5 S2 C24 108.08(13)
C16 S2 C24 104.18(13)
C23 O4 C22 106.9(2)
C23 C16 C17 107.4(2)
C23 C16 S2 127.1(2)
C17 C16 S2 125.5(2)
C22 C17 C18 119.4(3)
C22 C17 C16 104.4(2)
C18 C17 C16 136.2(3)
C19 C18 C17 116.5(3)
C19 C18 H18 121.7
C17 C18 H18 121.7
C18 C19 C20 123.5(3)
C18 C19 Cl2 118.9(2)
C20 C19 Cl2 117.6(2)
C21 C20 C19 120.0(3)
C21 C20 H20 120.0
C19 C20 H20 120.0
C20 C21 C22 116.5(3)
C20 C21 H21 121.7
C22 C21 H21 121.7
O4 C22 C21 125.3(3)
O4 C22 C17 110.7(2)
C21 C22 C17 124.0(3)
C16 C23 O4 110.6(2)
C16 C23 C30 134.7(3)
O4 C23 C30 114.7(3)
C29 C24 C25 121.4(3)
C29 C24 S2 120.0(2)
C25 C24 S2 118.5(2)
C26 C25 C24 119.4(3)
C26 C25 H25 120.3
C24 C25 H25 120.3
C25 C26 C27 119.6(3)
C25 C26 H26 120.2
C27 C26 H26 120.2
C28 C27 C26 120.8(3)
C28 C27 H27 119.6
C26 C27 H27 119.6
C27 C28 C29 120.5(3)
C27 C28 H28 119.7
C29 C28 H28 119.7
C24 C29 C28 118.3(3)
C24 C29 H29 120.9
C28 C29 H29 120.9
C23 C30 H30A 109.5
C23 C30 H30B 109.5
H30A C30 H30B 109.5
C23 C30 H30C 109.5
H30A C30 H30C 109.5
H30B C30 H30C 109.5

loop_
_geom_bond_atom_site_label_1
_geom_bond_atom_site_label_2
_geom_bond_distance
Cl1 C4 1.750(3)
S1 O3 1.437(2)
S1 O2 1.437(2)
S1 C1 1.746(3)
S1 C9 1.762(3)
O1 C8 1.369(3)
O1 C7 1.375(3)
C1 C8 1.357(4)
C1 C2 1.451(4)
C2 C7 1.386(4)
C2 C3 1.404(4)
C3 C4 1.383(4)
C3 H3 0.9500
C4 C5 1.396(4)
C5 C6 1.383(4)
C5 H5 0.9500
C6 C7 1.383(4)
C6 H6 0.9500
C8 C15 1.484(4)
C9 C10 1.388(4)
C9 C14 1.391(4)
C10 C11 1.391(4)
C10 H10 0.9500
C11 C12 1.375(5)
C11 H11 0.9500
C12 C13 1.374(5)
C12 H12 0.9500
C13 C14 1.389(5)
C13 H13 0.9500
C14 H14 0.9500
C15 H15A 0.9800
C15 H15B 0.9800
C15 H15C 0.9800
Cl2 C19 1.746(3)
S2 O6 1.437(2)
S2 O5 1.438(2)
S2 C16 1.742(3)
S2 C24 1.762(3)
O4 C23 1.368(4)
O4 C22 1.378(3)
C16 C23 1.361(4)
C16 C17 1.452(4)
C17 C22 1.392(4)
C17 C18 1.395(4)
C18 C19 1.386(4)
C18 H18 0.9500
C19 C20 1.398(4)
C20 C21 1.378(4)
C20 H20 0.9500
C21 C22 1.386(4)
C21 H21 0.9500
C23 C30 1.480(4)
C24 C29 1.383(4)
C24 C25 1.389(4)
C25 C26 1.377(4)
C25 H25 0.9500
C26 C27 1.382(5)
C26 H26 0.9500
C27 C28 1.374(5)
C27 H27 0.9500
C28 C29 1.388(5)
C28 H28 0.9500
C29 H29 0.9500
C30 H30A 0.9800
C30 H30B 0.9800
C30 H30C 0.9800

loop_
_geom_hbond_atom_site_label_D
_geom_hbond_atom_site_label_H
_geom_hbond_atom_site_label_A
_geom_hbond_site_symmetry_A
_geom_hbond_distance_DH
_geom_hbond_distance_HA
_geom_hbond_distance_DA
_geom_hbond_angle_DHA
_geom_hbond_publ_flag
C15 H15A O2 . 0.98 2.44 3.153(4) 129.5 yes
C14 H14 O3 2_776 0.95 2.51 3.429(4) 163.7 yes
C29 H29 O5 2_665 0.95 2.51 3.453(4) 169.8 yes
C30 H30A O6 . 0.98 2.42 3.141(4) 130.4 yes

loop_
_geom_torsion_atom_site_label_1
_geom_torsion_atom_site_label_2
_geom_torsion_atom_site_label_3
_geom_torsion_atom_site_label_4
_geom_torsion
O3 S1 C1 C8 -156.6(2)
O2 S1 C1 C8 -25.9(3)
C9 S1 C1 C8 89.3(3)
O3 S1 C1 C2 25.9(3)
O2 S1 C1 C2 156.6(2)
C9 S1 C1 C2 -88.2(3)
C8 C1 C2 C7 0.8(3)
S1 C1 C2 C7 178.7(2)
C8 C1 C2 C3 179.8(3)
S1 C1 C2 C3 -2.3(5)
C7 C2 C3 C4 0.4(4)
C1 C2 C3 C4 -178.5(3)
C2 C3 C4 C5 0.4(4)
C2 C3 C4 Cl1 179.1(2)
C3 C4 C5 C6 -0.7(4)
Cl1 C4 C5 C6 -179.4(2)
C4 C5 C6 C7 0.1(4)
C8 O1 C7 C6 -178.5(3)
C8 O1 C7 C2 0.5(3)
C5 C6 C7 O1 179.6(3)
C5 C6 C7 C2 0.7(4)
C3 C2 C7 O1 -180.0(2)
C1 C2 C7 O1 -0.8(3)
C3 C2 C7 C6 -1.0(4)
C1 C2 C7 C6 178.2(3)
C2 C1 C8 O1 -0.5(3)
S1 C1 C8 O1 -178.42(19)
C2 C1 C8 C15 177.8(3)
S1 C1 C8 C15 -0.1(5)
C7 O1 C8 C1 0.0(3)
C7 O1 C8 C15 -178.6(2)
O3 S1 C9 C10 157.2(2)
O2 S1 C9 C10 26.1(3)
C1 S1 C9 C10 -89.4(2)
O3 S1 C9 C14 -25.0(3)
O2 S1 C9 C14 -156.0(2)
C1 S1 C9 C14 88.5(2)
C14 C9 C10 C11 0.8(4)
S1 C9 C10 C11 178.6(2)
C9 C10 C11 C12 -0.7(4)
C10 C11 C12 C13 0.6(5)
C11 C12 C13 C14 -0.5(5)
C12 C13 C14 C9 0.6(5)
C10 C9 C14 C13 -0.7(4)
S1 C9 C14 C13 -178.5(2)
O6 S2 C16 C23 23.3(3)
O5 S2 C16 C23 154.3(2)
C24 S2 C16 C23 -91.3(3)
O6 S2 C16 C17 -159.3(2)
O5 S2 C16 C17 -28.4(3)
C24 S2 C16 C17 86.0(2)
C23 C16 C17 C22 -0.9(3)
S2 C16 C17 C22 -178.7(2)
C23 C16 C17 C18 179.9(3)
S2 C16 C17 C18 2.1(5)
C22 C17 C18 C19 -1.0(4)
C16 C17 C18 C19 178.1(3)
C17 C18 C19 C20 -0.2(4)
C17 C18 C19 Cl2 -178.6(2)
C18 C19 C20 C21 0.9(5)
Cl2 C19 C20 C21 179.3(2)
C19 C20 C21 C22 -0.3(4)
C23 O4 C22 C21 178.1(3)
C23 O4 C22 C17 -0.2(3)
C20 C21 C22 O4 -179.1(3)
C20 C21 C22 C17 -1.0(4)
C18 C17 C22 O4 180.0(2)
C16 C17 C22 O4 0.6(3)
C18 C17 C22 C21 1.7(4)
C16 C17 C22 C21 -177.7(3)
C17 C16 C23 O4 0.8(3)
S2 C16 C23 O4 178.58(19)
C17 C16 C23 C30 -178.2(3)
S2 C16 C23 C30 -0.4(5)
C22 O4 C23 C16 -0.4(3)
C22 O4 C23 C30 178.8(2)
O6 S2 C24 C29 150.9(2)
O5 S2 C24 C29 19.9(3)
C16 S2 C24 C29 -93.8(3)
O6 S2 C24 C25 -31.2(3)
O5 S2 C24 C25 -162.2(2)
C16 S2 C24 C25 84.0(2)
C29 C24 C25 C26 0.0(4)
S2 C24 C25 C26 -177.8(2)
C24 C25 C26 C27 -0.1(5)
C25 C26 C27 C28 0.0(5)
C26 C27 C28 C29 0.3(5)
C25 C24 C29 C28 0.3(4)
S2 C24 C29 C28 178.0(2)
C27 C28 C29 C24 -0.4(5)

loop_
_cod_related_entry_id
_cod_related_entry_database
_cod_related_entry_code
1 ChemSpider 24740151
